data_4125181
loop_
_publ_author_name
'Nelyubina, Yulia V.'
'Shaplov, Alexander S.'
'Lozinskaya, Elena I.'
'Buzin, Mikhail I.'
'Vygodskii, Yakov S.'

_publ_section_title
;
 A New Volume-Based Approach for Predicting Thermophysical Behavior of
 Ionic Liquids and Ionic Liquid Crystals.
;
_journal_issue 32
_journal_name_full 'Journal of the American Chemical Society'
_journal_page_first 10076
_journal_page_last 10079
_journal_paper_doi 10.1021/jacs.6b05174
_journal_volume 138
_journal_year 2016
_chemical_formula_moiety 'C18 H35 N2, Br, H2 O'
_chemical_formula_sum 'C18 H37 Br N2 O'
_chemical_formula_weight 377.40
_space_group_crystal_system triclinic
_space_group_IT_number 2
_space_group_name_Hall '-P 1'
_space_group_name_H-M_alt 'P -1'
_symmetry_space_group_name_Hall '-P 1'
_symmetry_space_group_name_H-M 'P -1'
_atom_sites_solution_hydrogens mixed
_audit_creation_method SHELXL-2014/6
_cell_angle_alpha 91.377(3)
_cell_angle_beta 94.775(4)
_cell_angle_gamma 98.629(4)
_cell_formula_units_Z 2
_cell_length_a 5.3150(7)
_cell_length_b 7.8401(12)
_cell_length_c 24.302(4)
_cell_measurement_reflns_used 3036
_cell_measurement_temperature 100(2)
_cell_measurement_theta_max 30
_cell_measurement_theta_min 3
_cell_volume 997.0(3)
_computing_cell_refinement 'APEX2 (Bruker, 2005)'
_computing_data_collection 'APEX2 (Bruker, 2005)'
_computing_data_reduction 'APEX2 (Bruker, 2005)'
_computing_molecular_graphics 'SHELXL-2014/6 (Sheldrick, 2014)'
_computing_publication_material 'SHELXL-2014/6 (Sheldrick, 2014)'
_computing_structure_refinement 'SHELXL-2014/6 (Sheldrick, 2014)'
_computing_structure_solution 'APEX2 (Bruker, 2005)'
_diffrn_ambient_temperature 100(2)
_diffrn_measured_fraction_theta_full 1.000
_diffrn_measured_fraction_theta_max 0.986
_diffrn_measurement_device_type 'Bruker APEX2 CCD area detector'
_diffrn_measurement_method 'phi and omega scans'
_diffrn_radiation_type MoK\a
_diffrn_radiation_wavelength 0.71073
_diffrn_reflns_av_R_equivalents 0.0430
_diffrn_reflns_av_unetI/netI 0.0656
_diffrn_reflns_Laue_measured_fraction_full 1.000
_diffrn_reflns_Laue_measured_fraction_max 0.986
_diffrn_reflns_limit_h_max 7
_diffrn_reflns_limit_h_min -7
_diffrn_reflns_limit_k_max 10
_diffrn_reflns_limit_k_min -10
_diffrn_reflns_limit_l_max 31
_diffrn_reflns_limit_l_min -33
_diffrn_reflns_number 11505
_diffrn_reflns_point_group_measured_fraction_full 1.000
_diffrn_reflns_point_group_measured_fraction_max 0.986
_diffrn_reflns_theta_full 25.242
_diffrn_reflns_theta_max 28.999
_diffrn_reflns_theta_min 1.683
_exptl_absorpt_coefficient_mu 2.066
_exptl_absorpt_correction_T_max 0.8622
_exptl_absorpt_correction_T_min 0.7615
_exptl_absorpt_correction_type multi-scan
_exptl_absorpt_process_details 'APEX2 (Bruker, 2005)'
_exptl_crystal_colour colorless
_exptl_crystal_density_diffrn 1.257
_exptl_crystal_description prism
_exptl_crystal_F_000 404
_exptl_crystal_size_max 0.300
_exptl_crystal_size_mid 0.200
_exptl_crystal_size_min 0.200
_refine_diff_density_max 0.774
_refine_diff_density_min -0.365
_refine_diff_density_rms 0.088
_refine_ls_extinction_method none
_refine_ls_goodness_of_fit_ref 1.004
_refine_ls_hydrogen_treatment constr
_refine_ls_matrix_type full
_refine_ls_number_parameters 201
_refine_ls_number_reflns 5233
_refine_ls_number_restraints 0
_refine_ls_restrained_S_all 1.004
_refine_ls_R_factor_all 0.0552
_refine_ls_R_factor_gt 0.0389
_refine_ls_shift/su_max 0.001
_refine_ls_shift/su_mean 0.000
_refine_ls_structure_factor_coef Fsqd
_refine_ls_weighting_details 'w=1/[\s^2^(Fo^2^)+(0.0388P)^2^] where P=(Fo^2^+2Fc^2^)/3'
_refine_ls_weighting_scheme calc
_refine_ls_wR_factor_gt 0.0789
_refine_ls_wR_factor_ref 0.0851
_reflns_Friedel_coverage 0.000
_reflns_number_gt 4253
_reflns_number_total 5233
_reflns_threshold_expression 'I > 2\s(I)'
_cod_data_source_file ja6b05174_si_002.cif
_cod_data_source_block Br
_cod_depositor_comments 'Adding full bibliography for 4125175--4125181.cif.'
_cod_original_cell_volume 997.1(2)
_cod_database_code 4125181
_shelx_space_group_comment
;
The symmetry employed for this shelxl refinement is uniquely defined
by the following loop, which should always be used as a source of
symmetry information in preference to the above space-group names.
They are only intended as comments.
;
_shelx_estimated_absorpt_t_min 0.576
_shelx_estimated_absorpt_t_max 0.683
_shelxl_version_number 2014/6

loop_
_space_group_symop_operation_xyz
'x, y, z'
'-x, -y, -z'

loop_
_atom_site_label
_atom_site_type_symbol
_atom_site_fract_x
_atom_site_fract_y
_atom_site_fract_z
_atom_site_U_iso_or_equiv
_atom_site_adp_type
_atom_site_occupancy
_atom_site_site_symmetry_order
_atom_site_calc_flag
_atom_site_refinement_flags_posn
_atom_site_refinement_flags_adp
Br1 Br 0.66905(4) 0.70931(3) 0.39426(2) 0.01651(7) Uani 1 1 d . .
O1W O 0.0960(3) 0.4479(2) 0.36754(8) 0.0315(5) Uani 1 1 d . .
H1WA H 0.0128 0.5185 0.3720 0.038 Uiso 1 1 d R U
H1WB H 0.2388 0.5061 0.3685 0.038 Uiso 1 1 d R U
N1 N 1.3812(3) 1.0937(2) 0.37263(7) 0.0131(4) Uani 1 1 d . .
C2 C 1.5851(4) 1.2017(3) 0.39343(9) 0.0143(4) Uani 1 1 d . .
H2A H 1.7211 1.2522 0.3732 0.017 Uiso 1 1 calc R U
N3 N 1.5679(3) 1.2277(2) 0.44737(7) 0.0143(4) Uani 1 1 d . .
C4 C 1.3444(4) 1.1322(3) 0.46144(9) 0.0152(5) Uani 1 1 d . .
H4A H 1.2836 1.1268 0.4971 0.018 Uiso 1 1 calc R U
C5 C 1.2278(4) 1.0473(3) 0.41459(9) 0.0151(5) Uani 1 1 d . .
H5A H 1.0706 0.9705 0.4113 0.018 Uiso 1 1 calc R U
C6 C 1.3388(4) 1.0239(3) 0.31511(9) 0.0150(5) Uani 1 1 d . .
H6A H 1.3768 0.9041 0.3142 0.018 Uiso 1 1 calc R U
H6B H 1.4591 1.0935 0.2924 0.018 Uiso 1 1 calc R U
C7 C 1.0672(4) 1.0241(3) 0.28975(9) 0.0138(4) Uani 1 1 d . .
H7A H 1.0249 1.1428 0.2915 0.017 Uiso 1 1 calc R U
H7B H 0.9457 0.9494 0.3109 0.017 Uiso 1 1 calc R U
C8 C 1.0430(4) 0.9579(3) 0.22967(9) 0.0147(4) Uani 1 1 d . .
H8A H 1.0984 0.8429 0.2283 0.018 Uiso 1 1 calc R U
H8B H 1.1600 1.0368 0.2087 0.018 Uiso 1 1 calc R U
C9 C 0.7725(4) 0.9431(3) 0.20132(9) 0.0133(4) Uani 1 1 d . .
H9A H 0.6550 0.8637 0.2220 0.016 Uiso 1 1 calc R U
H9B H 0.7165 1.0579 0.2025 0.016 Uiso 1 1 calc R U
C10 C 0.7542(4) 0.8771(3) 0.14147(9) 0.0134(4) Uani 1 1 d . .
H10A H 0.8122 0.7629 0.1405 0.016 Uiso 1 1 calc R U
H10B H 0.8718 0.9570 0.1210 0.016 Uiso 1 1 calc R U
C11 C 0.4853(4) 0.8599(3) 0.11203(9) 0.0129(4) Uani 1 1 d . .
H11A H 0.3675 0.7798 0.1324 0.015 Uiso 1 1 calc R U
H11B H 0.4271 0.9740 0.1130 0.015 Uiso 1 1 calc R U
C12 C 0.4697(4) 0.7940(3) 0.05223(9) 0.0140(4) Uani 1 1 d . .
H12A H 0.5278 0.6798 0.0513 0.017 Uiso 1 1 calc R U
H12B H 0.5878 0.8740 0.0319 0.017 Uiso 1 1 calc R U
C13 C 0.2010(4) 0.7767(3) 0.02251(9) 0.0149(4) Uani 1 1 d . .
H13A H 0.0827 0.6969 0.0428 0.018 Uiso 1 1 calc R U
H13B H 0.1429 0.8909 0.0233 0.018 Uiso 1 1 calc R U
C14 C 0.1862(4) 0.7104(3) -0.03722(9) 0.0141(4) Uani 1 1 d . .
H14A H 0.2439 0.5962 -0.0380 0.017 Uiso 1 1 calc R U
H14B H 0.3048 0.7902 -0.0575 0.017 Uiso 1 1 calc R U
C15 C -0.0819(4) 0.6935(3) -0.06694(9) 0.0141(4) Uani 1 1 d . .
H15A H -0.1397 0.8078 -0.0662 0.017 Uiso 1 1 calc R U
H15B H -0.2006 0.6138 -0.0466 0.017 Uiso 1 1 calc R U
C16 C -0.0963(4) 0.6269(3) -0.12695(9) 0.0155(5) Uani 1 1 d . .
H16A H -0.0388 0.5125 -0.1277 0.019 Uiso 1 1 calc R U
H16B H 0.0227 0.7065 -0.1472 0.019 Uiso 1 1 calc R U
C17 C -0.3649(4) 0.6101(3) -0.15688(9) 0.0145(4) Uani 1 1 d . .
H17A H -0.4841 0.5313 -0.1364 0.017 Uiso 1 1 calc R U
H17B H -0.4218 0.7247 -0.1564 0.017 Uiso 1 1 calc R U
C18 C -0.3805(4) 0.5426(3) -0.21641(9) 0.0169(5) Uani 1 1 d . .
H18A H -0.3261 0.4272 -0.2170 0.020 Uiso 1 1 calc R U
H18B H -0.2604 0.6206 -0.2369 0.020 Uiso 1 1 calc R U
C19 C -0.6497(5) 0.5286(3) -0.24584(10) 0.0217(5) Uani 1 1 d . .
H19A H -0.7689 0.4491 -0.2263 0.033 Uiso 1 1 calc R U
H19B H -0.6487 0.4850 -0.2839 0.033 Uiso 1 1 calc R U
H19C H -0.7035 0.6428 -0.2461 0.033 Uiso 1 1 calc R U
C20 C 1.7559(4) 1.3396(3) 0.48513(9) 0.0192(5) Uani 1 1 d . .
H20A H 1.9123 1.3730 0.4668 0.029 Uiso 1 1 calc R U
H20B H 1.7955 1.2772 0.5184 0.029 Uiso 1 1 calc R U
H20C H 1.6854 1.4433 0.4954 0.029 Uiso 1 1 calc R U

loop_
_atom_site_aniso_label
_atom_site_aniso_U_11
_atom_site_aniso_U_22
_atom_site_aniso_U_33
_atom_site_aniso_U_23
_atom_site_aniso_U_13
_atom_site_aniso_U_12
Br1 0.01461(11) 0.01839(12) 0.01588(12) -0.00016(8) 0.00070(8) 0.00088(8)
O1W 0.0168(9) 0.0211(10) 0.0561(13) -0.0027(9) 0.0051(9) 0.0007(7)
N1 0.0132(9) 0.0152(9) 0.0103(9) -0.0001(7) -0.0005(7) 0.0017(7)
C2 0.0128(10) 0.0155(11) 0.0142(11) 0.0006(9) 0.0008(9) 0.0013(8)
N3 0.0136(9) 0.0158(10) 0.0120(9) -0.0014(7) -0.0030(7) 0.0001(7)
C4 0.0142(11) 0.0189(12) 0.0126(11) 0.0032(9) 0.0016(9) 0.0019(9)
C5 0.0123(10) 0.0180(12) 0.0152(11) 0.0026(9) 0.0014(9) 0.0029(9)
C6 0.0138(11) 0.0213(12) 0.0093(10) -0.0026(9) -0.0010(8) 0.0018(9)
C7 0.0122(10) 0.0169(11) 0.0115(11) 0.0001(8) -0.0010(8) 0.0009(8)
C8 0.0137(10) 0.0175(11) 0.0129(11) -0.0018(9) -0.0001(8) 0.0028(8)
C9 0.0124(10) 0.0141(11) 0.0128(11) 0.0006(8) 0.0002(8) 0.0009(8)
C10 0.0147(10) 0.0138(11) 0.0115(10) -0.0015(8) -0.0002(8) 0.0026(8)
C11 0.0134(10) 0.0138(11) 0.0117(10) 0.0001(8) 0.0001(8) 0.0033(8)
C12 0.0120(10) 0.0173(11) 0.0121(11) -0.0013(8) -0.0015(8) 0.0024(8)
C13 0.0150(11) 0.0168(11) 0.0126(11) -0.0025(9) 0.0000(9) 0.0025(9)
C14 0.0143(11) 0.0150(11) 0.0126(11) -0.0006(8) 0.0004(9) 0.0017(8)
C15 0.0142(10) 0.0161(11) 0.0116(11) -0.0018(8) -0.0001(8) 0.0018(8)
C16 0.0161(11) 0.0161(11) 0.0134(11) -0.0012(9) -0.0003(9) 0.0008(9)
C17 0.0166(11) 0.0159(11) 0.0113(11) -0.0007(8) -0.0003(9) 0.0039(9)
C18 0.0186(11) 0.0189(12) 0.0130(11) -0.0012(9) -0.0001(9) 0.0031(9)
C19 0.0246(13) 0.0249(13) 0.0146(12) -0.0035(10) -0.0047(10) 0.0047(10)
C20 0.0197(12) 0.0212(12) 0.0137(11) -0.0029(9) -0.0048(9) -0.0026(9)

loop_
_atom_type_symbol
_atom_type_description
_atom_type_scat_dispersion_real
_atom_type_scat_dispersion_imag
_atom_type_scat_source
C C 0.0033 0.0016 'International Tables Vol C Tables 4.2.6.8 and 6.1.1.4'
H H 0.0000 0.0000 'International Tables Vol C Tables 4.2.6.8 and 6.1.1.4'
N N 0.0061 0.0033 'International Tables Vol C Tables 4.2.6.8 and 6.1.1.4'
O O 0.0106 0.0060 'International Tables Vol C Tables 4.2.6.8 and 6.1.1.4'
Br Br -0.2901 2.4595 'International Tables Vol C Tables 4.2.6.8 and 6.1.1.4'

loop_
_geom_angle_atom_site_label_1
_geom_angle_atom_site_label_2
_geom_angle_atom_site_label_3
_geom_angle
H1WA O1W H1WB 101.0
C2 N1 C5 108.73(18)
C2 N1 C6 125.10(18)
C5 N1 C6 125.97(18)
N1 C2 N3 108.81(19)
N1 C2 H2A 125.6
N3 C2 H2A 125.6
C2 N3 C4 108.52(18)
C2 N3 C20 125.49(19)
C4 N3 C20 125.99(19)
C5 C4 N3 106.99(19)
C5 C4 H4A 126.5
N3 C4 H4A 126.5
C4 C5 N1 106.95(19)
C4 C5 H5A 126.5
N1 C5 H5A 126.5
N1 C6 C7 113.07(18)
N1 C6 H6A 109.0
C7 C6 H6A 109.0
N1 C6 H6B 109.0
C7 C6 H6B 109.0
H6A C6 H6B 107.8
C6 C7 C8 109.69(18)
C6 C7 H7A 109.7
C8 C7 H7A 109.7
C6 C7 H7B 109.7
C8 C7 H7B 109.7
H7A C7 H7B 108.2
C7 C8 C9 113.81(18)
C7 C8 H8A 108.8
C9 C8 H8A 108.8
C7 C8 H8B 108.8
C9 C8 H8B 108.8
H8A C8 H8B 107.7
C10 C9 C8 112.64(17)
C10 C9 H9A 109.1
C8 C9 H9A 109.1
C10 C9 H9B 109.1
C8 C9 H9B 109.1
H9A C9 H9B 107.8
C9 C10 C11 113.91(18)
C9 C10 H10A 108.8
C11 C10 H10A 108.8
C9 C10 H10B 108.8
C11 C10 H10B 108.8
H10A C10 H10B 107.7
C12 C11 C10 113.38(17)
C12 C11 H11A 108.9
C10 C11 H11A 108.9
C12 C11 H11B 108.9
C10 C11 H11B 108.9
H11A C11 H11B 107.7
C11 C12 C13 113.62(18)
C11 C12 H12A 108.8
C13 C12 H12A 108.8
C11 C12 H12B 108.8
C13 C12 H12B 108.8
H12A C12 H12B 107.7
C14 C13 C12 113.44(18)
C14 C13 H13A 108.9
C12 C13 H13A 108.9
C14 C13 H13B 108.9
C12 C13 H13B 108.9
H13A C13 H13B 107.7
C13 C14 C15 113.46(18)
C13 C14 H14A 108.9
C15 C14 H14A 108.9
C13 C14 H14B 108.9
C15 C14 H14B 108.9
H14A C14 H14B 107.7
C14 C15 C16 113.35(18)
C14 C15 H15A 108.9
C16 C15 H15A 108.9
C14 C15 H15B 108.9
C16 C15 H15B 108.9
H15A C15 H15B 107.7
C15 C16 C17 113.44(18)
C15 C16 H16A 108.9
C17 C16 H16A 108.9
C15 C16 H16B 108.9
C17 C16 H16B 108.9
H16A C16 H16B 107.7
C18 C17 C16 113.64(18)
C18 C17 H17A 108.8
C16 C17 H17A 108.8
C18 C17 H17B 108.8
C16 C17 H17B 108.8
H17A C17 H17B 107.7
C17 C18 C19 112.89(19)
C17 C18 H18A 109.0
C19 C18 H18A 109.0
C17 C18 H18B 109.0
C19 C18 H18B 109.0
H18A C18 H18B 107.8
C18 C19 H19A 109.5
C18 C19 H19B 109.5
H19A C19 H19B 109.5
C18 C19 H19C 109.5
H19A C19 H19C 109.5
H19B C19 H19C 109.5
N3 C20 H20A 109.5
N3 C20 H20B 109.5
H20A C20 H20B 109.5
N3 C20 H20C 109.5
H20A C20 H20C 109.5
H20B C20 H20C 109.5

loop_
_geom_bond_atom_site_label_1
_geom_bond_atom_site_label_2
_geom_bond_distance
O1W H1WA 0.7698
O1W H1WB 0.8229
N1 C2 1.327(3)
N1 C5 1.380(3)
N1 C6 1.476(3)
C2 N3 1.335(3)
C2 H2A 0.9500
N3 C4 1.379(3)
N3 C20 1.468(3)
C4 C5 1.359(3)
C4 H4A 0.9500
C5 H5A 0.9500
C6 C7 1.522(3)
C6 H6A 0.9900
C6 H6B 0.9900
C7 C8 1.527(3)
C7 H7A 0.9900
C7 H7B 0.9900
C8 C9 1.529(3)
C8 H8A 0.9900
C8 H8B 0.9900
C9 C10 1.522(3)
C9 H9A 0.9900
C9 H9B 0.9900
C10 C11 1.530(3)
C10 H10A 0.9900
C10 H10B 0.9900
C11 C12 1.522(3)
C11 H11A 0.9900
C11 H11B 0.9900
C12 C13 1.531(3)
C12 H12A 0.9900
C12 H12B 0.9900
C13 C14 1.522(3)
C13 H13A 0.9900
C13 H13B 0.9900
C14 C15 1.529(3)
C14 H14A 0.9900
C14 H14B 0.9900
C15 C16 1.529(3)
C15 H15A 0.9900
C15 H15B 0.9900
C16 C17 1.534(3)
C16 H16A 0.9900
C16 H16B 0.9900
C17 C18 1.520(3)
C17 H17A 0.9900
C17 H17B 0.9900
C18 C19 1.533(3)
C18 H18A 0.9900
C18 H18B 0.9900
C19 H19A 0.9800
C19 H19B 0.9800
C19 H19C 0.9800
C20 H20A 0.9800
C20 H20B 0.9800
C20 H20C 0.9800

loop_
_geom_torsion_atom_site_label_1
_geom_torsion_atom_site_label_2
_geom_torsion_atom_site_label_3
_geom_torsion_atom_site_label_4
_geom_torsion
C5 N1 C2 N3 -0.5(2)
C6 N1 C2 N3 -175.58(19)
N1 C2 N3 C4 0.2(2)
N1 C2 N3 C20 -179.8(2)
C2 N3 C4 C5 0.2(3)
C20 N3 C4 C5 -179.8(2)
N3 C4 C5 N1 -0.5(2)
C2 N1 C5 C4 0.6(2)
C6 N1 C5 C4 175.7(2)
C2 N1 C6 C7 -136.8(2)
C5 N1 C6 C7 48.9(3)
N1 C6 C7 C8 177.45(18)
C6 C7 C8 C9 176.63(18)
C7 C8 C9 C10 179.88(18)
C8 C9 C10 C11 179.67(18)
C9 C10 C11 C12 179.95(18)
C10 C11 C12 C13 -179.91(18)
C11 C12 C13 C14 -179.88(18)
C12 C13 C14 C15 -179.89(18)
C13 C14 C15 C16 -179.99(19)
C14 C15 C16 C17 -179.88(18)
C15 C16 C17 C18 -179.54(19)
C16 C17 C18 C19 -179.36(19)
